data_2021656
loop_
_publ_author_name
'Wang, Jia'
'You, Tianchao'
'Wang, Teng'
'Liu, Qikui'
'Ma, Jianping'
'Jin, Guoxia'

_publ_section_title
;
 Adsorption behaviour of a CdII--triazole MOF for butan-2-one in a
 single-crystal-to-single-crystal (SCSC) fashion: the role of hydrogen
 bonding and C---H...\p interactions
;
_journal_coeditor_code UK3178
_journal_issue 6
_journal_name_full 'Acta Crystallographica Section C Structural Chemistry'
_journal_page_first 806
_journal_paper_doi 10.1107/S2053229619006788
_journal_volume 75
_journal_year 2019
_chemical_absolute_configuration ad
_chemical_formula_iupac '[Cd1 (C24 H18 N6)2] (Cl O4)2, 1.5C4 H8 O'
_chemical_formula_moiety 'C48 H36 Cd1 N12 2+, 2(Cl O4 -), 1.5(C4 H8 O)'
_chemical_formula_sum 'C54 H48 Cd Cl2 N12 O9.5'
_chemical_formula_weight 1200.34
_chemical_name_systematic
'Poly[[bis{\m~3~-4-amino-3,5-bis[3-(pyridin-4-yl)phenyl]-1,2,4-triazole}cadmium(II)] bis(perchlorate) butanone sesquisolvate]'
_space_group_crystal_system tetragonal
_space_group_IT_number 96
_space_group_name_Hall 'P 4nw 2abw'
_space_group_name_H-M_alt 'P 43 21 2'
_symmetry_space_group_name_Hall 'P 4nw 2abw'
_symmetry_space_group_name_H-M 'P 43 21 2'
_atom_sites_solution_hydrogens geom
_atom_sites_solution_primary iterative
_atom_sites_solution_secondary difmap
_cell_angle_alpha 90.00
_cell_angle_beta 90.00
_cell_angle_gamma 90.00
_cell_formula_units_Z 4
_cell_length_a 15.9167(2)
_cell_length_b 15.9167(2)
_cell_length_c 21.5498(9)
_cell_measurement_reflns_used 4723
_cell_measurement_temperature 100.01(10)
_cell_measurement_theta_max 70.5720
_cell_measurement_theta_min 4.4290
_cell_volume 5459.5(2)
_computing_cell_refinement
;
CrysAlis PRO (Rigaku OD, 2015)
;
_computing_data_collection
;
CrysAlis PRO (Rigaku OD, 2015)
;
_computing_data_reduction
;
CrysAlis PRO (Rigaku OD, 2015)
;
_computing_molecular_graphics
;
OLEX2 (Dolomanov <i>et al.</i>,  2009)
;
_computing_publication_material
;
SHELXL (Sheldrick, 2008)
;
_computing_structure_refinement
;
OLEX2 (Dolomanov <i>et al.</i>,  2009)
;
_computing_structure_solution
;
SUPERFLIP (Palatinus & Chapuis, 2007)
;
_diffrn_ambient_temperature 100.01(10)
_diffrn_detector 'CCD plate'
_diffrn_detector_area_resol_mean 16.0793
_diffrn_measured_fraction_theta_full 0.9986
_diffrn_measured_fraction_theta_max 0.9775
_diffrn_measurement_device 'four-circle diffractometer'
_diffrn_measurement_device_type 'SuperNova Dual Cu at zero Eos'
_diffrn_measurement_method '\w scans'
_diffrn_radiation_monochromator mirror
_diffrn_radiation_probe x-ray
_diffrn_radiation_type 'Cu K\a'
_diffrn_radiation_wavelength 1.54184
_diffrn_reflns_av_R_equivalents 0.0297
_diffrn_reflns_av_unetI/netI 0.0427
_diffrn_reflns_limit_h_max 19
_diffrn_reflns_limit_h_min -19
_diffrn_reflns_limit_k_max 18
_diffrn_reflns_limit_k_min -12
_diffrn_reflns_limit_l_max 25
_diffrn_reflns_limit_l_min -12
_diffrn_reflns_number 11211
_diffrn_reflns_theta_full 70.70
_diffrn_reflns_theta_max 70.70
_diffrn_reflns_theta_min 4.96
_diffrn_source 'micro-focus sealed X-ray tube'
_exptl_absorpt_coefficient_mu 4.677
_exptl_absorpt_correction_T_max 1.00000
_exptl_absorpt_correction_T_min 0.84449
_exptl_absorpt_correction_type multi-scan
_exptl_absorpt_process_details
;
(CrysAlis PRO; Rigaku OD, 2015)
;
_exptl_crystal_colour 'clear light colourless'
_exptl_crystal_density_diffrn 1.460
_exptl_crystal_density_method 'not measured'
_exptl_crystal_description block
_exptl_crystal_F_000 2456
_exptl_crystal_size_max 0.14
_exptl_crystal_size_mid 0.12
_exptl_crystal_size_min 0.05
_refine_diff_density_max 0.897
_refine_diff_density_min -1.178
_refine_ls_abs_structure_details
;
Flack (1983)
;
_refine_ls_abs_structure_Flack -0.016(11)
_refine_ls_extinction_coef 0.00027(8)
_refine_ls_extinction_expression Fc^*^=kFc[1+0.001xFc^2^\l^3^/sin(2\q)]^-1/4^
_refine_ls_extinction_method
;
SHELXL (Sheldrick, 2008)
;
_refine_ls_goodness_of_fit_ref 1.072
_refine_ls_hydrogen_treatment mixed
_refine_ls_matrix_type full
_refine_ls_number_parameters 395
_refine_ls_number_reflns 5136
_refine_ls_number_restraints 66
_refine_ls_restrained_S_all 1.083
_refine_ls_R_factor_all 0.0579
_refine_ls_R_factor_gt 0.0532
_refine_ls_shift/su_max 0.002
_refine_ls_shift/su_mean 0.000
_refine_ls_structure_factor_coef Fsqd
_refine_ls_weighting_details 'calc w=1/[\s^2^(Fo^2^)+(0.0913P)^2^+8.7372P] where P=(Fo^2^+2Fc^2^)/3'
_refine_ls_weighting_scheme calc
_refine_ls_wR_factor_gt 0.1452
_refine_ls_wR_factor_ref 0.1515
_reflns_number_gt 4787
_reflns_number_total 5136
_reflns_threshold_expression >2sigma(I)
_cod_data_source_file uk3178sup1.cif
_cod_data_source_block I
_cod_original_formula_sum 'C54 H48 Cd Cl2 N12 O9.50'
_cod_database_code 2021656

loop_
_space_group_symop_id
_space_group_symop_operation_xyz
1 'x, y, z'
2 '-x, -y, z+1/2'
3 '-y+1/2, x+1/2, z+3/4'
4 'y+1/2, -x+1/2, z+1/4'
5 '-x+1/2, y+1/2, -z+3/4'
6 'x+1/2, -y+1/2, -z+1/4'
7 'y, x, -z'
8 '-y, -x, -z+1/2'

loop_
_atom_site_type_symbol
_atom_site_label
_atom_site_fract_x
_atom_site_fract_y
_atom_site_fract_z
_atom_site_U_iso_or_equiv
_atom_site_adp_type
_atom_site_calc_flag
_atom_site_refinement_flags
_atom_site_occupancy
_atom_site_symmetry_multiplicity
C C1 0.5859(3) -0.3606(3) 0.1402(3) 0.0303(11) Uani d . 1 1
H H1 0.5373 -0.3895 0.1510 0.036 Uiso calc R 1 1
C C2 0.6153(4) -0.2975(3) 0.1807(3) 0.0299(11) Uani d . 1 1
H H2 0.5866 -0.2859 0.2173 0.036 Uiso calc R 1 1
C C3 0.6876(4) -0.2527(3) 0.1653(3) 0.0313(12) Uani d . 1 1
C C4 0.7301(4) -0.2794(4) 0.1132(3) 0.0346(12) Uani d . 1 1
H H4 0.7814 -0.2551 0.1031 0.041 Uiso calc R 1 1
C C5 0.6971(4) -0.3426(4) 0.0754(3) 0.0350(13) Uani d . 1 1
H H5 0.7269 -0.3589 0.0403 0.042 Uiso calc R 1 1
C C6 0.7195(3) -0.1809(3) 0.2025(3) 0.0292(11) Uani d . 1 1
C C7 0.6921(3) -0.1671(4) 0.2636(3) 0.0339(13) Uani d . 1 1
H H7 0.6533 -0.2034 0.2816 0.041 Uiso calc R 1 1
C C8 0.7227(4) -0.1001(5) 0.2970(3) 0.0477(17) Uani d . 1 1
H H8 0.7039 -0.0911 0.3373 0.057 Uiso calc R 1 1
C C9 0.7820(4) -0.0450(4) 0.2708(3) 0.0392(14) Uani d . 1 1
H H9 0.8025 0.0000 0.2938 0.047 Uiso calc R 1 1
C C10 0.8100(3) -0.0586(3) 0.2101(2) 0.0253(10) Uani d . 1 1
C C11 0.7787(4) -0.1262(3) 0.1773(3) 0.0294(11) Uani d . 1 1
H H11 0.7978 -0.1356 0.1371 0.035 Uiso calc R 1 1
C C12 0.8726(3) -0.0036(3) 0.1803(2) 0.0252(10) Uani d . 1 1
C C13 0.9235(3) 0.0924(3) 0.1182(2) 0.0249(10) Uani d . 1 1
C C14 0.9322(3) 0.1616(3) 0.0747(2) 0.0279(10) Uani d . 1 1
C C15 1.0030(4) 0.1632(4) 0.0372(3) 0.0406(14) Uani d . 1 1
H H15 1.0430 0.1208 0.0403 0.049 Uiso calc R 1 1
C C16 1.0141(4) 0.2282(4) -0.0049(4) 0.0473(16) Uani d . 1 1
H H16 1.0620 0.2296 -0.0296 0.057 Uiso calc R 1 1
C C17 0.9541(4) 0.2912(4) -0.0105(3) 0.0416(14) Uani d . 1 1
H H17 0.9612 0.3335 -0.0398 0.050 Uiso calc R 1 1
C C18 0.8838(3) 0.2914(4) 0.0274(3) 0.0308(12) Uani d . 1 1
C C19 0.8718(3) 0.2261(3) 0.0692(3) 0.0284(11) Uani d . 1 1
H H19 0.8238 0.2248 0.0937 0.034 Uiso calc R 1 1
C C20 0.8174(3) 0.3577(4) 0.0222(3) 0.0315(12) Uani d . 1 1
C C21 0.8059(4) 0.4015(4) -0.0323(3) 0.0375(14) Uani d . 1 1
H H21 0.8422 0.3926 -0.0655 0.045 Uiso calc R 1 1
C C22 0.7401(4) 0.4593(4) -0.0382(3) 0.0379(14) Uani d . 1 1
H H22 0.7342 0.4880 -0.0755 0.045 Uiso calc R 1 1
C C23 0.6979(4) 0.4336(4) 0.0612(3) 0.0379(13) Uani d . 1 1
H H23 0.6613 0.4439 0.0940 0.045 Uiso calc R 1 1
C C24 0.7625(4) 0.3764(4) 0.0699(3) 0.0367(14) Uani d . 1 1
H H24 0.7690 0.3503 0.1082 0.044 Uiso calc R 1 1
C C25 0.6123(12) 0.9435(15) -0.006(2) 0.248(9) Uani d PDU 0.75 1
H H25A 0.6609 0.9788 -0.0100 0.371 Uiso calc PR 0.75 1
H H25B 0.6032 0.9134 -0.0439 0.371 Uiso calc PR 0.75 1
H H25C 0.6211 0.9042 0.0273 0.371 Uiso calc PR 0.75 1
C C26 0.5344(13) 0.9984(17) 0.009(2) 0.247(9) Uani d PDU 0.75 1
H H26A 0.5314 1.0425 -0.0223 0.296 Uiso calc PR 0.75 1
H H26B 0.4848 0.9637 0.0036 0.296 Uiso calc PR 0.75 1
C C27 0.5298(15) 1.0383(17) 0.070(2) 0.246(9) Uani d PDU 0.75 1
C C28 0.4534(13) 1.0838(15) 0.100(2) 0.244(9) Uani d PDU 0.75 1
H H28A 0.4200 1.0441 0.1222 0.366 Uiso calc PR 0.75 1
H H28B 0.4201 1.1089 0.0674 0.366 Uiso calc PR 0.75 1
H H28C 0.4730 1.1268 0.1274 0.366 Uiso calc PR 0.75 1
Cd Cd1 0.557972(19) 0.557972(19) 0.0000 0.02464(16) Uani d S 1 2
Cl Cl2 0.88222(13) 0.88222(13) 1.0000 0.0724(8) Uani d SD 1 2
N N1 0.6238(3) -0.3805(3) 0.0881(2) 0.0300(9) Uani d . 1 1
N N2 0.9547(3) -0.0071(3) 0.1836(2) 0.0282(9) Uani d . 1 1
N N3 0.9871(3) 0.0538(3) 0.1443(2) 0.0294(9) Uani d . 1 1
N N4 0.8499(3) 0.0580(3) 0.1401(2) 0.0281(9) Uani d . 1 1
N N5 0.7679(3) 0.0797(4) 0.1208(3) 0.0463(14) Uani d . 1 1
H H5A 0.7504 0.0435 0.0920 0.069 Uiso d R 1 1
H H5B 0.7336 0.0775 0.1534 0.069 Uiso d R 1 1
N N6 0.6858(3) 0.4751(3) 0.0071(2) 0.0306(10) Uani d . 1 1
O O1 0.9009(10) 0.8341(11) 1.0555(6) 0.080(4) Uani d PDU 0.50 1
O O2 0.9277(12) 0.9563(10) 1.0212(9) 0.133(7) Uani d PDU 0.50 1
O O3 0.9467(10) 0.8468(11) 0.9609(7) 0.106(5) Uani d PDU 0.50 1
O O4 0.2131(12) 0.3541(8) -0.0018(11) 0.131(6) Uani d PDU 0.50 1
O O5 0.3256(6) 0.3256(6) 0.0000 0.131(4) Uani d SU 1 2
O O6 0.2268(5) 0.2358(5) 0.0532(3) 0.085(2) Uani d . 1 1
O O7 0.5932(10) 1.0264(11) 0.1180(16) 0.250(9) Uani d PU 0.75 1
O O8 0.871(2) 0.8066(12) 1.0250(17) 0.23(2) Uani d P 0.50 1
Cl Cl1 0.2548(3) 0.2783(3) 0.0020(6) 0.0564(17) Uani d PDU 0.50 1

loop_
_atom_site_aniso_label
_atom_site_aniso_U_11
_atom_site_aniso_U_22
_atom_site_aniso_U_33
_atom_site_aniso_U_12
_atom_site_aniso_U_13
_atom_site_aniso_U_23
C1 0.024(2) 0.025(3) 0.043(3) -0.005(2) -0.004(2) 0.006(2)
C2 0.032(3) 0.022(2) 0.035(3) -0.003(2) -0.002(2) 0.001(2)
C3 0.032(3) 0.020(2) 0.042(3) 0.000(2) -0.002(2) 0.000(2)
C4 0.032(3) 0.027(3) 0.045(3) -0.011(2) 0.004(3) -0.004(2)
C5 0.029(3) 0.029(3) 0.047(3) -0.007(2) 0.000(2) -0.003(2)
C6 0.026(3) 0.023(3) 0.038(3) -0.002(2) -0.002(2) 0.002(2)
C7 0.023(3) 0.040(3) 0.039(3) -0.006(2) 0.000(2) 0.002(2)
C8 0.040(4) 0.064(4) 0.039(3) -0.020(3) 0.009(3) -0.012(3)
C9 0.033(3) 0.049(4) 0.036(3) -0.017(3) -0.001(2) -0.010(3)
C10 0.021(2) 0.024(2) 0.031(2) 0.000(2) -0.0049(19) -0.001(2)
C11 0.033(3) 0.024(3) 0.031(3) -0.003(2) 0.001(2) 0.000(2)
C12 0.021(3) 0.024(2) 0.031(2) -0.0001(19) -0.005(2) -0.003(2)
C13 0.022(3) 0.017(2) 0.035(2) -0.0023(18) 0.0009(19) -0.005(2)
C14 0.022(2) 0.025(2) 0.037(3) -0.001(2) 0.001(2) -0.003(2)
C15 0.031(3) 0.034(3) 0.057(4) 0.013(2) 0.006(3) 0.007(3)
C16 0.034(3) 0.046(3) 0.062(4) 0.016(3) 0.013(3) 0.020(3)
C17 0.034(3) 0.038(3) 0.053(4) 0.009(2) 0.011(3) 0.017(3)
C18 0.020(2) 0.026(3) 0.046(3) 0.000(2) 0.001(2) 0.005(2)
C19 0.024(3) 0.022(2) 0.040(3) -0.001(2) 0.002(2) 0.004(2)
C20 0.020(3) 0.029(3) 0.045(3) 0.002(2) -0.001(2) 0.002(2)
C21 0.029(3) 0.033(3) 0.051(3) 0.016(2) 0.004(3) 0.006(3)
C22 0.036(3) 0.034(3) 0.044(3) 0.012(3) -0.003(3) 0.006(3)
C23 0.032(3) 0.031(3) 0.051(3) 0.010(2) 0.011(3) 0.014(3)
C24 0.026(3) 0.035(3) 0.049(3) 0.009(2) 0.006(3) 0.013(3)
C25 0.077(7) 0.145(11) 0.52(3) 0.000(8) 0.047(13) 0.039(15)
C26 0.077(6) 0.145(11) 0.52(3) -0.003(7) 0.044(12) 0.039(14)
C27 0.078(6) 0.142(10) 0.52(3) 0.002(7) 0.038(12) 0.043(14)
C28 0.078(7) 0.138(11) 0.51(3) 0.001(8) 0.042(12) 0.043(14)
Cd1 0.01629(17) 0.01629(17) 0.0413(3) -0.00149(17) -0.00097(15) 0.00097(15)
Cl2 0.0803(12) 0.0803(12) 0.0566(14) -0.0261(16) 0.0070(13) -0.0070(13)
N1 0.023(2) 0.023(2) 0.045(2) -0.0032(16) -0.008(2) -0.002(2)
N2 0.025(2) 0.0184(19) 0.041(2) -0.0003(16) 0.0012(19) 0.0013(18)
N3 0.019(2) 0.022(2) 0.047(2) 0.0032(18) -0.0007(18) 0.002(2)
N4 0.021(2) 0.023(2) 0.040(2) -0.0022(19) -0.0069(17) 0.008(2)
N5 0.025(2) 0.054(3) 0.060(3) -0.006(2) -0.013(2) 0.024(3)
N6 0.019(2) 0.023(2) 0.050(3) -0.0006(16) -0.001(2) 0.004(2)
O1 0.060(6) 0.115(10) 0.065(6) -0.031(7) 0.002(5) 0.014(7)
O2 0.141(8) 0.126(8) 0.133(8) 0.004(5) -0.015(5) -0.015(5)
O3 0.103(6) 0.120(6) 0.094(6) 0.001(5) 0.014(5) -0.010(5)
O4 0.140(8) 0.119(7) 0.133(7) 0.001(5) -0.005(5) 0.002(5)
O5 0.133(4) 0.133(4) 0.128(6) -0.024(5) 0.012(3) -0.012(3)
O6 0.096(5) 0.105(6) 0.054(3) -0.030(4) -0.002(3) 0.022(4)
O7 0.083(6) 0.147(10) 0.52(3) 0.002(7) 0.030(12) 0.046(14)
O8 0.31(4) 0.054(10) 0.33(5) 0.018(17) 0.22(4) 0.037(18)
Cl1 0.063(3) 0.060(3) 0.0467(17) -0.024(3) -0.002(3) 0.003(3)

loop_
_atom_type_symbol
_atom_type_description
_atom_type_scat_dispersion_real
_atom_type_scat_dispersion_imag
_atom_type_scat_source
C C 0.0181 0.0091 'International Tables Vol C Tables 4.2.6.8 and 6.1.1.4'
H H 0.0000 0.0000 'International Tables Vol C Tables 4.2.6.8 and 6.1.1.4'
N N 0.0311 0.0180 'International Tables Vol C Tables 4.2.6.8 and 6.1.1.4'
O O 0.0492 0.0322 'International Tables Vol C Tables 4.2.6.8 and 6.1.1.4'
Cl Cl 0.3639 0.7018 'International Tables Vol C Tables 4.2.6.8 and 6.1.1.4'
Cd Cd 0.1185 4.6533 'International Tables Vol C Tables 4.2.6.8 and 6.1.1.4'

loop_
_geom_angle_atom_site_label_1
_geom_angle_atom_site_label_2
_geom_angle_atom_site_label_3
_geom_angle_site_symmetry_1
_geom_angle_site_symmetry_3
_geom_angle
_geom_angle_publ_flag
C2 C1 H1 . . 118.4 ?
N1 C1 H1 . . 118.4 ?
N1 C1 C2 . . 123.2(5) ?
C1 C2 H2 . . 120.3 ?
C3 C2 C1 . . 119.5(5) ?
C3 C2 H2 . . 120.3 ?
C2 C3 C6 . . 123.2(5) ?
C4 C3 C2 . . 116.1(5) ?
C4 C3 C6 . . 120.7(5) ?
C3 C4 H4 . . 119.5 ?
C3 C4 C5 . . 120.9(5) ?
C5 C4 H4 . . 119.5 ?
C4 C5 H5 . . 118.9 ?
N1 C5 C4 . . 122.2(6) ?
N1 C5 H5 . . 118.9 ?
C7 C6 C3 . . 121.3(5) ?
C11 C6 C3 . . 120.1(5) ?
C11 C6 C7 . . 118.6(5) ?
C6 C7 H7 . . 119.9 ?
C8 C7 C6 . . 120.1(5) ?
C8 C7 H7 . . 119.9 ?
C7 C8 H8 . . 119.6 ?
C7 C8 C9 . . 120.7(6) ?
C9 C8 H8 . . 119.6 ?
C8 C9 H9 . . 120.2 ?
C10 C9 C8 . . 119.5(6) ?
C10 C9 H9 . . 120.2 ?
C9 C10 C12 . . 122.1(5) ?
C11 C10 C9 . . 118.9(5) ?
C11 C10 C12 . . 119.0(5) ?
C6 C11 H11 . . 118.9 ?
C10 C11 C6 . . 122.1(5) ?
C10 C11 H11 . . 118.9 ?
N2 C12 C10 . . 128.8(5) ?
N2 C12 N4 . . 109.3(5) ?
N4 C12 C10 . . 121.8(4) ?
N3 C13 C14 . . 124.0(4) ?
N3 C13 N4 . . 108.8(4) ?
N4 C13 C14 . . 127.2(4) ?
C15 C14 C13 . . 117.9(5) ?
C15 C14 C19 . . 119.4(5) ?
C19 C14 C13 . . 122.7(5) ?
C14 C15 H15 . . 120.1 ?
C14 C15 C16 . . 119.9(5) ?
C16 C15 H15 . . 120.1 ?
C15 C16 H16 . . 119.8 ?
C15 C16 C17 . . 120.5(6) ?
C17 C16 H16 . . 119.8 ?
C16 C17 H17 . . 119.8 ?
C18 C17 C16 . . 120.4(6) ?
C18 C17 H17 . . 119.8 ?
C17 C18 C19 . . 119.4(5) ?
C17 C18 C20 . . 121.9(5) ?
C19 C18 C20 . . 118.7(5) ?
C14 C19 H19 . . 119.8 ?
C18 C19 C14 . . 120.4(5) ?
C18 C19 H19 . . 119.8 ?
C21 C20 C18 . . 120.9(5) ?
C21 C20 C24 . . 116.2(5) ?
C24 C20 C18 . . 122.8(5) ?
C20 C21 H21 . . 119.7 ?
C20 C21 C22 . . 120.5(6) ?
C22 C21 H21 . . 119.7 ?
C21 C22 H22 . . 118.5 ?
N6 C22 C21 . . 123.1(6) ?
N6 C22 H22 . . 118.5 ?
C24 C23 H23 . . 118.6 ?
N6 C23 H23 . . 118.6 ?
N6 C23 C24 . . 122.8(5) ?
C20 C24 C23 . . 120.6(6) ?
C20 C24 H24 . . 119.7 ?
C23 C24 H24 . . 119.7 ?
H25A C25 H25B . . 109.5 ?
H25A C25 H25C . . 109.5 ?
H25B C25 H25C . . 109.5 ?
C26 C25 H25A . . 109.5 ?
C26 C25 H25B . . 109.5 ?
C26 C25 H25C . . 109.5 ?
C25 C26 H26A . . 107.9 ?
C25 C26 H26B . . 107.9 ?
H26A C26 H26B . . 107.2 ?
C27 C26 C25 . . 118(3) ?
C27 C26 H26A . . 107.9 ?
C27 C26 H26B . . 107.9 ?
C26 C27 C28 . . 127(3) ?
O7 C27 C26 . . 123(2) ?
O7 C27 C28 . . 109(3) ?
C27 C28 H28A . . 109.5 ?
C27 C28 H28B . . 109.5 ?
C27 C28 H28C . . 109.5 ?
H28A C28 H28B . . 109.5 ?
H28A C28 H28C . . 109.5 ?
H28B C28 H28C . . 109.5 ?
N1 Cd1 N1 1_565 7_655 105.9(2) y
N1 Cd1 N6 1_565 . 78.71(17) y
N1 Cd1 N6 7_655 . 86.84(17) y
N1 Cd1 N6 7_655 7 78.72(17) ?
N1 Cd1 N6 1_565 7 86.84(17) ?
N2 Cd1 N1 6_455 1_565 87.95(15) y
N2 Cd1 N1 3_544 1_565 159.30(16) y
N2 Cd1 N1 3_544 7_655 87.95(15) ?
N2 Cd1 N1 6_455 7_655 159.30(16) ?
N2 Cd1 N2 3_544 6_455 83.4(2) y
N2 Cd1 N6 6_455 . 111.35(15) y
N2 Cd1 N6 3_544 7 111.35(15) ?
N2 Cd1 N6 6_455 7 86.93(15) y
N2 Cd1 N6 3_544 . 86.93(15) ?
N6 Cd1 N6 7 . 156.0(2) y
O1 Cl2 O1 . 7_557 153.6(12) ?
O1 Cl2 O2 . . 93.9(11) ?
O1 Cl2 O2 7_557 . 110.8(11) ?
O1 Cl2 O2 . 7_557 110.8(11) ?
O1 Cl2 O2 7_557 7_557 93.9(11) ?
O2 Cl2 O2 . 7_557 45.1(15) ?
O3 Cl2 O1 . . 97.4(10) ?
O3 Cl2 O1 7_557 . 88.5(10) ?
O3 Cl2 O1 7_557 7_557 97.4(10) ?
O3 Cl2 O1 . 7_557 88.5(10) ?
O3 Cl2 O2 7_557 7_557 98.4(13) ?
O3 Cl2 O2 . . 98.4(13) ?
O3 Cl2 O2 7_557 . 55.7(9) ?
O3 Cl2 O2 . 7_557 55.7(9) ?
O3 Cl2 O3 . 7_557 153.9(16) ?
O8 Cl2 O1 7_557 . 117(2) ?
O8 Cl2 O1 . . 38.3(18) ?
O8 Cl2 O1 . 7_557 117(2) ?
O8 Cl2 O1 7_557 7_557 38.3(18) ?
O8 Cl2 O2 7_557 7_557 132(2) ?
O8 Cl2 O2 . 7_557 133.0(18) ?
O8 Cl2 O2 . . 132(2) ?
O8 Cl2 O2 7_557 . 133.0(18) ?
O8 Cl2 O3 . . 88.6(14) ?
O8 Cl2 O3 7_557 . 110.9(14) ?
O8 Cl2 O3 . 7_557 110.9(14) ?
O8 Cl2 O3 7_557 7_557 88.6(14) ?
O8 Cl2 O8 7_557 . 86(4) ?
C1 N1 C5 . . 117.7(5) ?
C1 N1 Cd1 . 1_545 125.4(4) ?
C5 N1 Cd1 . 1_545 114.0(4) ?
C12 N2 Cd1 . 4 138.9(4) ?
C12 N2 N3 . . 108.0(4) ?
N3 N2 Cd1 . 4 110.8(3) ?
C13 N3 N2 . . 107.6(4) ?
C12 N4 C13 . . 106.2(4) ?
C12 N4 N5 . . 127.7(4) ?
C13 N4 N5 . . 126.0(4) ?
N4 N5 H5A . . 109.5 ?
N4 N5 H5B . . 108.8 ?
H5A N5 H5B . . 109.5 ?
C22 N6 C23 . . 116.6(5) ?
C22 N6 Cd1 . . 127.0(4) ?
C23 N6 Cd1 . . 116.0(4) ?
O2 O2 Cl2 7_557 . 67.5(8) ?
O2 O2 O3 7_557 7_557 125.1(14) ?
O3 O2 Cl2 7_557 . 61.6(6) ?
O2 O3 Cl2 7_557 . 62.7(6) ?
Cl1 O4 Cl1 . 7 5.7(6) ?
Cl1 O5 Cl1 7 . 22.8(5) ?
Cl1 O6 Cl1 . 7 21.3(5) ?
Cl2 O8 O8 . 7_557 47.0(18) ?
O4 Cl1 O4 . 7 152.0(15) ?
O4 Cl1 O6 . 7 109.8(12) ?
O5 Cl1 O4 . 7 67.1(7) ?
O5 Cl1 O4 . . 85.0(9) ?
O5 Cl1 O6 . 7 117.0(8) ?
O5 Cl1 O6 . . 124.8(9) ?
O6 Cl1 O4 7 7 82.2(8) ?
O6 Cl1 O4 . 7 90.1(9) ?
O6 Cl1 O4 . . 108.8(12) ?
O6 Cl1 O6 . 7 107.9(6) ?
Cl1 Cl1 O4 7 . 160(2) ?
Cl1 Cl1 O4 7 7 14.7(15) ?
Cl1 Cl1 O5 7 . 78.6(3) ?
Cl1 Cl1 O6 7 7 68(2) ?
Cl1 Cl1 O6 7 . 91(2) ?

loop_
_geom_bond_atom_site_label_1
_geom_bond_atom_site_label_2
_geom_bond_site_symmetry_2
_geom_bond_distance
_geom_bond_publ_flag
C1 H1 . 0.9300 ?
C1 C2 . 1.409(8) ?
C1 N1 . 1.315(8) ?
C2 H2 . 0.9300 ?
C2 C3 . 1.395(8) ?
C3 C4 . 1.377(8) ?
C3 C6 . 1.485(7) ?
C4 H4 . 0.9300 ?
C4 C5 . 1.397(8) ?
C5 H5 . 0.9300 ?
C5 N1 . 1.341(7) ?
C6 C7 . 1.405(8) ?
C6 C11 . 1.393(7) ?
C7 H7 . 0.9300 ?
C7 C8 . 1.375(9) ?
C8 H8 . 0.9300 ?
C8 C9 . 1.406(9) ?
C9 H9 . 0.9300 ?
C9 C10 . 1.400(8) ?
C10 C11 . 1.381(7) ?
C10 C12 . 1.473(7) ?
C11 H11 . 0.9300 ?
C12 N2 . 1.309(7) ?
C12 N4 . 1.357(7) ?
C13 C14 . 1.453(7) ?
C13 N3 . 1.311(6) ?
C13 N4 . 1.378(6) ?
C14 C15 . 1.386(8) ?
C14 C19 . 1.411(7) ?
C15 H15 . 0.9300 ?
C15 C16 . 1.388(9) ?
C16 H16 . 0.9300 ?
C16 C17 . 1.390(8) ?
C17 H17 . 0.9300 ?
C17 C18 . 1.385(8) ?
C18 C19 . 1.390(8) ?
C18 C20 . 1.497(8) ?
C19 H19 . 0.9300 ?
C20 C21 . 1.378(8) ?
C20 C24 . 1.382(9) ?
C21 H21 . 0.9300 ?
C21 C22 . 1.399(7) ?
C22 H22 . 0.9300 ?
C22 N6 . 1.328(8) ?
C23 H23 . 0.9300 ?
C23 C24 . 1.386(8) ?
C23 N6 . 1.353(8) ?
C24 H24 . 0.9300 ?
C25 H25A . 0.9600 ?
C25 H25B . 0.9600 ?
C25 H25C . 0.9600 ?
C25 C26 . 1.550(10) ?
C26 H26A . 0.9700 ?
C26 H26B . 0.9700 ?
C26 C27 . 1.47(6) ?
C27 C28 . 1.549(10) ?
C27 O7 . 1.45(5) ?
C28 H28A . 0.9600 ?
C28 H28B . 0.9600 ?
C28 H28C . 0.9600 ?
Cd1 N1 7_655 2.379(4) ?
Cd1 N1 1_565 2.379(4) y
Cd1 N2 3_544 2.325(5) ?
Cd1 N2 6_455 2.325(5) y
Cd1 N6 . 2.430(4) y
Cd1 N6 7 2.430(4) ?
Cl2 O1 7_557 1.452(11) ?
Cl2 O1 . 1.451(11) ?
Cl2 O2 . 1.457(11) ?
Cl2 O2 7_557 1.457(11) ?
Cl2 O3 . 1.442(11) ?
Cl2 O3 7_557 1.442(11) ?
Cl2 O8 7_557 1.33(2) ?
Cl2 O8 . 1.33(2) ?
N1 Cd1 1_545 2.379(4) ?
N2 Cd1 4 2.325(5) ?
N2 N3 . 1.386(6) ?
N4 N5 . 1.414(6) ?
N5 H5A . 0.8901 ?
N5 H5B . 0.8901 ?
O2 O2 7_557 1.12(4) ?
O2 O3 7_557 1.35(2) ?
O3 O2 7_557 1.35(2) ?
O4 Cl1 7 1.890(14) ?
O4 Cl1 . 1.379(9) ?
O5 Cl1 . 1.354(14) ?
O5 Cl1 7 1.354(14) ?
O6 Cl1 7 1.475(12) ?
O6 Cl1 . 1.369(12) ?
O8 O8 7_557 1.81(7) ?
Cl1 O4 7 1.890(14) ?
Cl1 O6 7 1.475(12) ?
Cl1 Cl1 7 0.536(12) ?

loop_
_geom_hbond_atom_site_label_D
_geom_hbond_atom_site_label_H
_geom_hbond_atom_site_label_A
_geom_hbond_site_symmetry_A
_geom_hbond_distance_DH
_geom_hbond_distance_HA
_geom_hbond_distance_DA
_geom_hbond_angle_DHA
C28 H28B O4 7_565 0.96 2.42 3.34(4) 161.3
N5 H5A O3 7_546 0.89 2.46 3.027(12) 122.4
N5 H5B O4 6 0.89 2.41 3.14(2) 139.6
N5 H5B O7 1_545 0.89 2.50 2.908(17) 108.6

loop_
_geom_torsion_atom_site_label_1
_geom_torsion_atom_site_label_2
_geom_torsion_atom_site_label_3
_geom_torsion_atom_site_label_4
_geom_torsion_site_symmetry_1
_geom_torsion_site_symmetry_4
_geom_torsion
C1 C2 C3 C4 . . -5.8(8)
C1 C2 C3 C6 . . 175.1(5)
C2 C1 N1 C5 . . 4.8(8)
C2 C1 N1 Cd1 . 1_545 -154.5(4)
C2 C3 C4 C5 . . 5.9(9)
C2 C3 C6 C7 . . 17.0(8)
C2 C3 C6 C11 . . -164.1(6)
C3 C4 C5 N1 . . -0.7(10)
C3 C6 C7 C8 . . 180.0(6)
C3 C6 C11 C10 . . 179.9(5)
C4 C3 C6 C7 . . -162.1(6)
C4 C3 C6 C11 . . 16.8(8)
C4 C5 N1 C1 . . -4.7(9)
C4 C5 N1 Cd1 . 1_545 156.9(5)
C6 C3 C4 C5 . . -175.0(5)
C6 C7 C8 C9 . . -0.6(11)
C7 C6 C11 C10 . . -1.1(8)
C7 C8 C9 C10 . . 0.2(11)
C8 C9 C10 C11 . . -0.3(9)
C8 C9 C10 C12 . . -179.4(6)
C9 C10 C11 C6 . . 0.7(8)
C9 C10 C12 N2 . . 84.9(8)
C9 C10 C12 N4 . . -99.8(6)
C10 C12 N2 Cd1 . 4 -24.1(9)
C10 C12 N2 N3 . . 175.7(5)
C10 C12 N4 C13 . . -175.8(5)
C10 C12 N4 N5 . . 0.4(9)
C11 C6 C7 C8 . . 1.1(9)
C11 C10 C12 N2 . . -94.2(7)
C11 C10 C12 N4 . . 81.1(7)
C12 C10 C11 C6 . . 179.9(5)
C12 N2 N3 C13 . . -0.2(6)
C13 C14 C15 C16 . . -179.8(6)
C13 C14 C19 C18 . . 179.2(5)
C14 C13 N3 N2 . . 178.8(5)
C14 C13 N4 C12 . . -178.8(5)
C14 C13 N4 N5 . . 4.9(9)
C14 C15 C16 C17 . . -0.9(11)
C15 C14 C19 C18 . . -1.1(8)
C15 C16 C17 C18 . . 2.1(11)
C16 C17 C18 C19 . . -2.7(10)
C16 C17 C18 C20 . . -179.3(6)
C17 C18 C19 C14 . . 2.2(9)
C17 C18 C20 C21 . . 24.2(9)
C17 C18 C20 C24 . . -158.4(6)
C18 C20 C21 C22 . . 175.7(6)
C18 C20 C24 C23 . . -174.9(6)
C19 C14 C15 C16 . . 0.4(9)
C19 C18 C20 C21 . . -152.4(6)
C19 C18 C20 C24 . . 25.0(9)
C20 C18 C19 C14 . . 178.9(5)
C20 C21 C22 N6 . . -0.2(10)
C21 C20 C24 C23 . . 2.6(9)
C21 C22 N6 C23 . . 1.6(9)
C21 C22 N6 Cd1 . . -170.9(5)
C24 C20 C21 C22 . . -1.9(9)
C24 C23 N6 C22 . . -0.9(9)
C24 C23 N6 Cd1 . . 172.4(5)
C25 C26 C27 C28 . . -170(2)
C25 C26 C27 O7 . . -2(5)
Cd1 N2 N3 C13 4 . -166.4(3)
N1 C1 C2 C3 . . 0.6(9)
N1 Cd1 N6 C22 7_655 . -22.3(5)
N1 Cd1 N6 C22 1_565 . -129.2(5)
N1 Cd1 N6 C23 1_565 . 58.3(4)
N1 Cd1 N6 C23 7_655 . 165.2(4)
N2 C12 N4 C13 . . 0.3(6)
N2 C12 N4 N5 . . 176.5(6)
N2 Cd1 N6 C22 3_544 . 65.8(5)
N2 Cd1 N6 C22 6_455 . 147.5(5)
N2 Cd1 N6 C23 3_544 . -106.7(4)
N2 Cd1 N6 C23 6_455 . -25.0(5)
N3 C13 C14 C15 . . 30.8(8)
N3 C13 C14 C19 . . -149.4(5)
N3 C13 N4 C12 . . -0.4(6)
N3 C13 N4 N5 . . -176.7(5)
N4 C12 N2 Cd1 . 4 160.1(4)
N4 C12 N2 N3 . . -0.1(6)
N4 C13 C14 C15 . . -151.0(6)
N4 C13 C14 C19 . . 28.8(8)
N4 C13 N3 N2 . . 0.4(6)
N6 C23 C24 C20 . . -1.3(10)
N6 Cd1 N6 C22 7 . -75.1(5)
N6 Cd1 N6 C23 7 . 112.4(4)
O1 Cl2 O2 O2 . 7_557 116(2)
O1 Cl2 O2 O2 7_557 7_557 -74(2)
O1 Cl2 O2 O3 . 7_557 -85.6(13)
O1 Cl2 O2 O3 7_557 7_557 84.7(14)
O1 Cl2 O3 O2 . 7_557 -110.1(14)
O1 Cl2 O3 O2 7_557 7_557 95.7(14)
O1 Cl2 O8 O8 7_557 7_557 -23(2)
O1 Cl2 O8 O8 . 7_557 145(3)
O2 Cl2 O2 O3 7_557 7_557 159(3)
O2 Cl2 O3 O2 . 7_557 -15(2)
O2 Cl2 O8 O8 . 7_557 148.9(15)
O2 Cl2 O8 O8 7_557 7_557 -148.4(14)
O3 Cl2 O2 O2 . 7_557 18(2)
O3 Cl2 O2 O2 7_557 7_557 -159(3)
O3 Cl2 O2 O3 . 7_557 176.3(6)
O3 Cl2 O3 O2 7_557 7_557 -8.2(12)
O3 Cl2 O8 O8 . 7_557 -111.0(15)
O3 Cl2 O8 O8 7_557 7_557 86.9(19)
O8 Cl2 O2 O2 . 7_557 113(3)
O8 Cl2 O2 O2 7_557 7_557 -111(3)
O8 Cl2 O2 O3 7_557 7_557 47(3)
O8 Cl2 O2 O3 . 7_557 -88(2)
O8 Cl2 O3 O2 7_557 7_557 127(2)
O8 Cl2 O3 O2 . 7_557 -147(2)
Cl1 O4 Cl1 O4 7 7 31(6)
Cl1 O4 Cl1 O5 7 . 37(7)
Cl1 O4 Cl1 O6 7 . 162(8)
Cl1 O4 Cl1 O6 7 7 -80(8)
Cl1 O5 Cl1 O4 7 7 10(3)
Cl1 O5 Cl1 O4 7 . -168(3)
Cl1 O5 Cl1 O6 7 7 -58(2)
Cl1 O5 Cl1 O6 7 . 83(3)
Cl1 O6 Cl1 O4 7 7 -14.7(15)
Cl1 O6 Cl1 O4 7 . -174(2)
Cl1 O6 Cl1 O5 7 . -76.5(15)
Cl1 O6 Cl1 O6 7 7 67.1(15)

_cod_database_fobs_code 2021656
